data_7119472
loop_
_publ_author_name
'Hu, Fei-Long'
'Wang, Hui-Fang'
'Guo, Dong'
'Zhang, Hui'
'Lang, Jian-Ping'
'Beves, Jonathon E.'

_publ_section_title
;
 Controlled formation of chiral networks and their reversible chiroptical
 switching behaviour by UV/microwave irradiation
;
_journal_issue 51
_journal_name_full 'Chemical Communications'
_journal_page_first 7990
_journal_page_last 7993
_journal_paper_doi 10.1039/c6cc03256g
_journal_volume 52
_journal_year 2016
_chemical_formula_sum 'C36 H26 Cd N2 O4'
_chemical_formula_weight 662.99
_space_group_IT_number 96
_symmetry_cell_setting tetragonal
_symmetry_space_group_name_Hall 'P 4nw 2abw'
_symmetry_space_group_name_H-M 'P 43 21 2'
_atom_sites_solution_hydrogens geom
_atom_sites_solution_primary direct
_atom_sites_solution_secondary difmap
_audit_creation_method SHELXL-97
_audit_update_record
;
2015-10-05 deposited with the CCDC.
2016-05-27 downloaded from the CCDC.
;
_cell_angle_alpha 90.00
_cell_angle_beta 90.00
_cell_angle_gamma 90.00
_cell_formula_units_Z 8
_cell_length_a 14.5486(2)
_cell_length_b 14.5486(2)
_cell_length_c 29.1966(11)
_cell_measurement_reflns_used 8464
_cell_measurement_temperature 293(2)
_cell_measurement_theta_max 25.9580
_cell_measurement_theta_min 3.4170
_cell_volume 6179.8(3)
_computing_cell_refinement 'Bruker SMART'
_computing_data_collection 'Bruker SMART'
_computing_data_reduction 'Bruker SHELXTL'
_computing_molecular_graphics 'Bruker SHELXTL'
_computing_publication_material 'Bruker SHELXTL'
_computing_structure_refinement 'SHELXL-97 (Sheldrick, 1997)'
_computing_structure_solution 'SHELXS-97 (Sheldrick, 1990)'
_diffrn_ambient_temperature 293(2)
_diffrn_measured_fraction_theta_full 0.998
_diffrn_measured_fraction_theta_max 0.998
_diffrn_measurement_device_type 'CCD area detector'
_diffrn_measurement_method 'phi and omega scans'
_diffrn_radiation_monochromator graphite
_diffrn_radiation_source 'fine-focus sealed tube'
_diffrn_radiation_type MoK\a
_diffrn_radiation_wavelength 0.71073
_diffrn_reflns_av_R_equivalents 0.0885
_diffrn_reflns_av_sigmaI/netI 0.0639
_diffrn_reflns_limit_h_max 17
_diffrn_reflns_limit_h_min -17
_diffrn_reflns_limit_k_max 13
_diffrn_reflns_limit_k_min -17
_diffrn_reflns_limit_l_max 34
_diffrn_reflns_limit_l_min -31
_diffrn_reflns_number 23775
_diffrn_reflns_theta_full 25.00
_diffrn_reflns_theta_max 25.00
_diffrn_reflns_theta_min 2.79
_exptl_absorpt_coefficient_mu 0.748
_exptl_absorpt_correction_T_max 0.8648
_exptl_absorpt_correction_T_min 0.8587
_exptl_absorpt_correction_type multi-scan
_exptl_absorpt_process_details sadabs
_exptl_crystal_colour yellow
_exptl_crystal_density_diffrn 1.425
_exptl_crystal_density_method 'not measured'
_exptl_crystal_description block
_exptl_crystal_F_000 2688
_exptl_crystal_size_max 0.21
_exptl_crystal_size_mid 0.20
_exptl_crystal_size_min 0.20
_refine_diff_density_max 0.750
_refine_diff_density_min -0.643
_refine_diff_density_rms 0.110
_refine_ls_abs_structure_details 'Flack H D (1983), Acta Cryst. A39, 876-881'
_refine_ls_abs_structure_Flack 0.05(8)
_refine_ls_extinction_method none
_refine_ls_goodness_of_fit_ref 1.142
_refine_ls_hydrogen_treatment constr
_refine_ls_matrix_type full
_refine_ls_number_parameters 406
_refine_ls_number_reflns 5453
_refine_ls_number_restraints 722
_refine_ls_restrained_S_all 1.091
_refine_ls_R_factor_all 0.0957
_refine_ls_R_factor_gt 0.0862
_refine_ls_shift/su_max 0.000
_refine_ls_shift/su_mean 0.000
_refine_ls_structure_factor_coef Fsqd
_refine_ls_weighting_details 'calc w=1/[\s^2^(Fo^2^)+(0.0588P)^2^+30.6591P] where P=(Fo^2^+2Fc^2^)/3'
_refine_ls_weighting_scheme calc
_refine_ls_wR_factor_gt 0.1888
_refine_ls_wR_factor_ref 0.1943
_reflns_number_gt 4829
_reflns_number_total 5453
_reflns_threshold_expression >2sigma(I)
_cod_data_source_file c6cc03256g2.cif
_cod_data_source_block 1424577
_cod_original_sg_symbol_H-M P4(3)2(1)2
_cod_database_code 7119472

loop_
_symmetry_equiv_pos_as_xyz
'x, y, z'
'-x, -y, z+1/2'
'-y+1/2, x+1/2, z+3/4'
'y+1/2, -x+1/2, z+1/4'
'-x+1/2, y+1/2, -z+3/4'
'x+1/2, -y+1/2, -z+1/4'
'y, x, -z'
'-y, -x, -z+1/2'

loop_
_atom_site_label
_atom_site_type_symbol
_atom_site_fract_x
_atom_site_fract_y
_atom_site_fract_z
_atom_site_U_iso_or_equiv
_atom_site_adp_type
_atom_site_occupancy
_atom_site_symmetry_multiplicity
_atom_site_calc_flag
_atom_site_refinement_flags
_atom_site_disorder_assembly
_atom_site_disorder_group
Cd1 Cd 0.92425(5) 0.82538(5) 0.05519(2) 0.0487(2) Uani 1 1 d . . .
N1 N 1.0256(6) 0.9445(7) 0.0609(3) 0.063(3) Uani 1 1 d . . .
N2 N 0.8070(6) 0.7177(6) 0.0532(3) 0.055(2) Uani 1 1 d . . .
O1 O 0.9766(7) 0.7406(8) 0.1156(3) 0.096(3) Uani 1 1 d . . .
O2 O 0.8690(7) 0.8333(7) 0.1417(4) 0.092(3) Uani 1 1 d . . .
O3 O 0.8165(5) 0.9363(6) 0.0279(2) 0.0607(17) Uani 1 1 d . . .
O4 O 1.0332(7) 0.7308(7) 0.0106(3) 0.082(3) Uani 1 1 d . . .
C1 C 0.7182(10) 0.7401(10) 0.0595(6) 0.085(3) Uani 1 1 d U . .
H1 H 0.7005 0.8015 0.0611 0.102 Uiso 1 1 calc R . .
C2 C 0.6521(10) 0.6693(11) 0.0637(5) 0.091(3) Uani 1 1 d U . .
H2 H 0.5920 0.6864 0.0704 0.110 Uiso 1 1 calc R . .
C3 C 0.6689(11) 0.5842(10) 0.0589(5) 0.091(3) Uani 1 1 d U . .
C4 C 0.7647(11) 0.5614(10) 0.0531(6) 0.095(3) Uani 1 1 d U . .
H4 H 0.7851 0.5009 0.0516 0.114 Uiso 1 1 calc R . .
C5 C 0.8212(11) 0.6311(9) 0.0500(5) 0.085(3) Uani 1 1 d U . .
H5 H 0.8821 0.6151 0.0444 0.103 Uiso 1 1 calc R . .
C6 C 0.6301(17) 0.487(2) 0.0563(11) 0.083(4) Uani 0.50 1 d PDU . 1
H6 H 0.6649 0.4347 0.0510 0.100 Uiso 0.50 1 calc PR . 1
C7 C 0.5442(17) 0.488(2) 0.0625(12) 0.086(5) Uani 0.50 1 d PDU . 1
H7 H 0.5141 0.5416 0.0707 0.103 Uiso 0.50 1 calc PR . 1
C6' C 0.581(2) 0.5299(17) 0.0628(10) 0.084(4) Uani 0.50 1 d PDU . 2
H6' H 0.5292 0.5566 0.0760 0.100 Uiso 0.50 1 calc PR . 2
C7' C 0.577(2) 0.4486(17) 0.0482(11) 0.084(4) Uani 0.50 1 d PDU . 2
H7' H 0.6267 0.4220 0.0331 0.101 Uiso 0.50 1 calc PR . 2
C8 C 1.4891(12) 1.3960(11) 0.0561(6) 0.105(4) Uani 1 1 d U . .
C9 C 1.4068(13) 1.4090(12) 0.0792(7) 0.114(4) Uani 1 1 d U . .
H9 H 1.3944 1.4634 0.0947 0.137 Uiso 1 1 calc R . .
C10 C 1.3429(12) 1.3364(12) 0.0780(7) 0.112(4) Uani 1 1 d U . .
H10 H 1.2872 1.3459 0.0929 0.134 Uiso 1 1 calc R . .
C11 C 1.3542(11) 1.2580(11) 0.0582(6) 0.103(3) Uani 1 1 d U . .
C12 C 1.4368(12) 1.2460(12) 0.0336(7) 0.116(4) Uani 1 1 d U . .
H12 H 1.4467 1.1924 0.0169 0.139 Uiso 1 1 calc R . .
C13 C 1.5035(12) 1.3145(13) 0.0342(7) 0.116(4) Uani 1 1 d U . .
H13 H 1.5592 1.3044 0.0193 0.139 Uiso 1 1 calc R . .
C14 C 1.2926(12) 1.1806(13) 0.0593(6) 0.119(3) Uani 1 1 d U . .
H14 H 1.3193 1.1253 0.0505 0.142 Uiso 1 1 calc R . .
C15 C 1.2119(11) 1.1746(13) 0.0695(6) 0.108(3) Uani 1 1 d U . .
H15 H 1.1828 1.2269 0.0807 0.129 Uiso 1 1 calc R . .
C16 C 1.1537(11) 1.0847(12) 0.0651(5) 0.102(3) Uani 1 1 d U . .
C17 C 1.0609(11) 1.1046(10) 0.0642(6) 0.096(3) Uani 1 1 d U . .
H17 H 1.0388 1.1645 0.0654 0.115 Uiso 1 1 calc R . .
C18 C 1.0039(10) 1.0303(10) 0.0615(6) 0.088(3) Uani 1 1 d U . .
H18 H 0.9414 1.0433 0.0598 0.106 Uiso 1 1 calc R . .
C19 C 1.1195(9) 0.9230(11) 0.0625(5) 0.084(3) Uani 1 1 d U . .
H19 H 1.1391 0.8621 0.0628 0.101 Uiso 1 1 calc R . .
C20 C 1.1845(10) 0.9970(11) 0.0637(5) 0.093(3) Uani 1 1 d U . .
H20 H 1.2473 0.9848 0.0634 0.112 Uiso 1 1 calc R . .
C21 C 0.9199(11) 0.7650(10) 0.1446(5) 0.075(3) Uani 1 1 d U . .
C22 C 0.9049(9) 0.7029(10) 0.1839(5) 0.074(3) Uani 1 1 d U . .
C23 C 0.8399(10) 0.7211(10) 0.2193(4) 0.075(3) Uani 1 1 d U . .
H23 H 0.8015 0.7721 0.2177 0.090 Uiso 1 1 calc R . .
C24 C 0.8350(10) 0.6604(10) 0.2564(4) 0.078(3) Uani 1 1 d U . .
H24 H 0.7929 0.6741 0.2794 0.093 Uiso 1 1 calc R . .
C25 C 0.8861(9) 0.5838(11) 0.2619(4) 0.077(3) Uani 1 1 d U . .
C26 C 0.9516(10) 0.5680(11) 0.2262(5) 0.082(3) Uani 1 1 d U . .
H26 H 0.9910 0.5179 0.2285 0.098 Uiso 1 1 calc R . .
C27 C 0.9582(10) 0.6238(10) 0.1893(5) 0.079(3) Uani 1 1 d U . .
H27 H 1.0002 0.6089 0.1665 0.095 Uiso 1 1 calc R . .
C28 C 0.8852(10) 0.5301(10) 0.3041(5) 0.079(3) Uani 1 1 d U . .
H28 H 0.8427 0.5462 0.3265 0.095 Uiso 1 1 calc R . .
C29 C 0.9963(8) 0.7550(8) -0.0258(4) 0.058(2) Uani 1 1 d U . .
C30 C 1.0218(9) 0.7036(8) -0.0690(4) 0.068(3) Uani 1 1 d U . .
C31 C 0.9689(11) 0.7154(10) -0.1078(5) 0.084(3) Uani 1 1 d U . .
H31 H 0.9238 0.7607 -0.1085 0.101 Uiso 1 1 calc R . .
C32 C 0.9833(11) 0.6590(10) -0.1460(5) 0.088(3) Uani 1 1 d U . .
H32 H 0.9448 0.6655 -0.1713 0.106 Uiso 1 1 calc R . .
C33 C 1.0520(11) 0.5943(10) -0.1477(5) 0.083(3) Uani 1 1 d U . .
C34 C 1.1090(10) 0.5872(10) -0.1089(5) 0.086(3) Uani 1 1 d U . .
H34 H 1.1588 0.5470 -0.1092 0.103 Uiso 1 1 calc R . .
C35 C 1.0914(10) 0.6399(9) -0.0701(4) 0.075(3) Uani 1 1 d U . .
H35 H 1.1278 0.6317 -0.0443 0.090 Uiso 1 1 calc R . .
C36 C 1.0622(12) 0.5360(10) -0.1877(5) 0.092(3) Uani 1 1 d U . .
H36 H 1.0225 0.5503 -0.2117 0.110 Uiso 1 1 calc R . .

loop_
_atom_site_aniso_label
_atom_site_aniso_U_11
_atom_site_aniso_U_22
_atom_site_aniso_U_33
_atom_site_aniso_U_23
_atom_site_aniso_U_13
_atom_site_aniso_U_12
Cd1 0.0501(4) 0.0504(4) 0.0455(3) -0.0066(4) 0.0055(4) -0.0176(3)
N1 0.055(5) 0.085(7) 0.050(5) -0.006(5) 0.001(5) -0.045(5)
N2 0.057(5) 0.046(5) 0.062(5) -0.018(5) 0.012(5) -0.018(4)
O1 0.088(7) 0.129(9) 0.070(6) 0.027(6) -0.009(6) -0.014(6)
O2 0.110(7) 0.067(5) 0.098(7) 0.004(5) -0.019(6) 0.002(6)
O3 0.057(4) 0.069(5) 0.056(4) -0.018(4) 0.006(4) 0.006(4)
O4 0.087(6) 0.097(7) 0.062(5) -0.018(5) 0.014(5) 0.009(5)
C1 0.073(6) 0.078(6) 0.105(7) -0.001(7) 0.024(7) -0.013(6)
C2 0.080(6) 0.093(6) 0.101(7) 0.002(7) 0.006(6) -0.032(6)
C3 0.095(6) 0.086(6) 0.093(6) 0.000(6) 0.001(6) -0.045(6)
C4 0.105(7) 0.068(6) 0.113(7) -0.001(6) 0.013(7) -0.032(6)
C5 0.085(6) 0.071(6) 0.100(7) -0.007(6) 0.008(7) -0.029(6)
C6 0.082(8) 0.071(8) 0.097(8) 0.001(8) 0.009(8) -0.046(7)
C7 0.087(9) 0.076(9) 0.094(9) 0.002(8) 0.001(8) -0.040(8)
C6' 0.081(8) 0.076(8) 0.094(8) 0.006(8) 0.012(8) -0.036(7)
C7' 0.079(8) 0.079(9) 0.096(9) 0.002(8) 0.003(8) -0.034(8)
C8 0.101(7) 0.086(7) 0.128(8) 0.020(7) -0.033(7) -0.061(6)
C9 0.114(7) 0.089(7) 0.140(8) -0.005(7) -0.020(7) -0.056(6)
C10 0.096(7) 0.097(7) 0.143(7) 0.012(7) -0.021(6) -0.059(6)
C11 0.092(6) 0.088(6) 0.128(7) 0.017(6) -0.031(6) -0.054(6)
C12 0.105(7) 0.098(7) 0.145(8) 0.014(6) -0.017(7) -0.055(6)
C13 0.101(7) 0.107(7) 0.138(8) 0.020(7) -0.014(7) -0.056(6)
C14 0.105(6) 0.110(6) 0.141(7) 0.010(6) -0.018(6) -0.061(6)
C15 0.088(6) 0.109(6) 0.126(7) 0.020(6) -0.014(6) -0.049(6)
C16 0.099(7) 0.098(7) 0.108(7) 0.016(7) -0.014(6) -0.051(6)
C17 0.091(7) 0.081(6) 0.115(7) 0.006(6) -0.012(6) -0.049(6)
C18 0.082(7) 0.083(7) 0.099(7) 0.001(7) -0.019(6) -0.048(6)
C19 0.076(6) 0.085(7) 0.092(7) 0.005(7) -0.001(6) -0.027(6)
C20 0.066(6) 0.110(7) 0.104(7) 0.003(7) -0.006(6) -0.036(6)
C21 0.076(6) 0.080(6) 0.068(6) 0.002(6) -0.020(6) -0.011(6)
C22 0.074(6) 0.086(6) 0.062(6) 0.001(5) -0.007(5) 0.013(5)
C23 0.085(6) 0.086(6) 0.055(5) 0.016(5) -0.006(5) 0.009(6)
C24 0.083(6) 0.090(6) 0.060(5) 0.008(5) 0.005(5) 0.011(6)
C25 0.083(6) 0.090(6) 0.058(5) 0.025(6) -0.001(5) -0.002(6)
C26 0.090(6) 0.084(6) 0.072(6) 0.012(6) -0.006(5) 0.014(6)
C27 0.086(6) 0.085(6) 0.066(6) 0.012(6) -0.009(5) 0.001(6)
C28 0.082(6) 0.086(6) 0.069(6) 0.020(6) 0.000(6) 0.021(6)
C29 0.064(6) 0.054(6) 0.057(5) -0.011(5) 0.027(5) -0.003(4)
C30 0.073(6) 0.064(6) 0.068(6) -0.008(5) 0.015(5) 0.000(5)
C31 0.104(7) 0.074(6) 0.075(6) -0.010(5) 0.013(6) 0.016(5)
C32 0.104(6) 0.084(6) 0.076(6) -0.005(6) 0.010(6) 0.024(6)
C33 0.100(7) 0.077(6) 0.073(6) -0.010(5) 0.015(6) 0.017(6)
C34 0.098(7) 0.079(6) 0.080(6) -0.014(6) 0.013(6) 0.027(6)
C35 0.090(6) 0.069(5) 0.066(5) -0.012(5) 0.011(5) 0.011(5)
C36 0.118(8) 0.085(6) 0.072(6) -0.006(6) 0.009(7) 0.024(7)

loop_
_atom_type_symbol
_atom_type_description
_atom_type_scat_dispersion_real
_atom_type_scat_dispersion_imag
_atom_type_scat_source
C C 0.0033 0.0016 'International Tables Vol C Tables 4.2.6.8 and 6.1.1.4'
H H 0.0000 0.0000 'International Tables Vol C Tables 4.2.6.8 and 6.1.1.4'
N N 0.0061 0.0033 'International Tables Vol C Tables 4.2.6.8 and 6.1.1.4'
O O 0.0106 0.0060 'International Tables Vol C Tables 4.2.6.8 and 6.1.1.4'
Cd Cd -0.8075 1.2024 'International Tables Vol C Tables 4.2.6.8 and 6.1.1.4'

loop_
_geom_angle_atom_site_label_1
_geom_angle_atom_site_label_2
_geom_angle_atom_site_label_3
_geom_angle
_geom_angle_site_symmetry_1
_geom_angle_site_symmetry_3
N1 Cd1 O1 97.9(4) . .
N1 Cd1 N2 172.4(3) . .
O1 Cd1 N2 84.2(4) . .
N1 Cd1 O3 86.3(4) . .
O1 Cd1 O3 147.3(3) . .
N2 Cd1 O3 88.0(3) . .
N1 Cd1 O3 93.9(3) . 7
O1 Cd1 O3 135.8(4) . 7
N2 Cd1 O3 89.6(3) . 7
O3 Cd1 O3 75.6(3) . 7
N1 Cd1 O4 92.7(4) . .
O1 Cd1 O4 83.8(4) . .
N2 Cd1 O4 94.8(3) . .
O3 Cd1 O4 128.5(3) . .
O3 Cd1 O4 53.1(3) 7 .
N1 Cd1 C21 100.8(4) . .
O1 Cd1 C21 26.3(4) . .
N2 Cd1 C21 77.9(4) . .
O3 Cd1 C21 121.1(4) . .
O3 Cd1 C21 158.2(4) 7 .
O4 Cd1 C21 109.7(4) . .
C18 N1 C19 117.0(10) . .
C18 N1 Cd1 125.4(9) . .
C19 N1 Cd1 117.6(9) . .
C5 N2 C1 113.9(11) . .
C5 N2 Cd1 123.2(9) . .
C1 N2 Cd1 122.7(8) . .
C21 O1 Cd1 98.7(9) . .
C29 O3 Cd1 163.4(7) 7 .
C29 O3 Cd1 92.1(6) 7 7
Cd1 O3 Cd1 104.4(3) . 7
C29 O4 Cd1 90.9(7) . .
N2 C1 C2 119.2(13) . .
N2 C1 H1 120.4 . .
C2 C1 H1 120.4 . .
C3 C2 C1 124.7(16) . .
C3 C2 H2 117.6 . .
C1 C2 H2 117.6 . .
C2 C3 C4 115.0(13) . .
C2 C3 C6' 109.8(18) . .
C4 C3 C6' 135.1(17) . .
C2 C3 C6 147.0(19) . .
C4 C3 C6 98.0(16) . .
C6' C3 C6 37.2(13) . .
C5 C4 C3 115.9(14) . .
C5 C4 H4 122.1 . .
C3 C4 H4 122.1 . .
N2 C5 C4 131.0(16) . .
N2 C5 H5 114.5 . .
C4 C5 H5 114.5 . .
C7 C6 C3 111(3) . .
C7 C6 H6 124.6 . .
C3 C6 H6 124.6 . .
C6 C7 C8 119(3) . 1_445
C6 C7 H7 120.5 . .
C8 C7 H7 120.5 1_445 .
C7' C6' C3 120(3) . .
C7' C6' H6' 119.9 . .
C3 C6' H6' 119.9 . .
C6' C7' C8 117(3) . 1_445
C6' C7' H7' 121.3 . .
C8 C7' H7' 121.3 1_445 .
C13 C8 C9 118.7(13) . .
C13 C8 C7' 104(2) . 1_665
C9 C8 C7' 137.5(19) . 1_665
C13 C8 C7 136(2) . 1_665
C9 C8 C7 105.5(18) . 1_665
C7' C8 C7 32.1(13) 1_665 1_665
C8 C9 C10 117.2(19) . .
C8 C9 H9 121.4 . .
C10 C9 H9 121.4 . .
C11 C10 C9 126(2) . .
C11 C10 H10 116.9 . .
C9 C10 H10 116.9 . .
C10 C11 C12 116.4(14) . .
C10 C11 C14 127.1(19) . .
C12 C11 C14 116.4(17) . .
C13 C12 C11 120.0(19) . .
C13 C12 H12 120.0 . .
C11 C12 H12 120.0 . .
C8 C13 C12 121.4(19) . .
C8 C13 H13 119.3 . .
C12 C13 H13 119.3 . .
C15 C14 C11 132(2) . .
C15 C14 H14 114.2 . .
C11 C14 H14 114.2 . .
C14 C15 C16 124(2) . .
C14 C15 H15 117.9 . .
C16 C15 H15 117.9 . .
C20 C16 C17 121.3(13) . .
C20 C16 C15 127.8(15) . .
C17 C16 C15 110.9(15) . .
C18 C17 C16 115.4(16) . .
C18 C17 H17 122.3 . .
C16 C17 H17 122.3 . .
N1 C18 C17 128.3(15) . .
N1 C18 H18 115.8 . .
C17 C18 H18 115.8 . .
N1 C19 C20 118.4(15) . .
N1 C19 H19 120.8 . .
C20 C19 H19 120.8 . .
C16 C20 C19 119.4(15) . .
C16 C20 H20 120.3 . .
C19 C20 H20 120.3 . .
O1 C21 O2 125.6(15) . .
O1 C21 C22 117.1(13) . .
O2 C21 C22 117.1(15) . .
O1 C21 Cd1 55.0(7) . .
O2 C21 Cd1 72.2(9) . .
C22 C21 Cd1 159.1(9) . .
C27 C22 C23 116.0(13) . .
C27 C22 C21 120.7(13) . .
C23 C22 C21 123.2(13) . .
C24 C23 C22 118.6(13) . .
C24 C23 H23 120.7 . .
C22 C23 H23 120.7 . .
C25 C24 C23 125.7(14) . .
C25 C24 H24 117.1 . .
C23 C24 H24 117.1 . .
C24 C25 C26 114.4(13) . .
C24 C25 C28 122.4(13) . .
C26 C25 C28 122.4(13) . .
C27 C26 C25 122.1(14) . .
C27 C26 H26 119.0 . .
C25 C26 H26 119.0 . .
C26 C27 C22 123.1(15) . .
C26 C27 H27 118.5 . .
C22 C27 H27 118.5 . .
C36 C28 C25 124.5(15) 2_765 .
C36 C28 H28 117.8 2_765 .
C25 C28 H28 117.8 . .
O4 C29 O3 123.2(10) . 7
O4 C29 C30 117.9(11) . .
O3 C29 C30 118.8(11) 7 .
C35 C30 C31 118.5(12) . .
C35 C30 C29 122.2(12) . .
C31 C30 C29 119.1(12) . .
C30 C31 C32 119.8(14) . .
C30 C31 H31 120.1 . .
C32 C31 H31 120.1 . .
C33 C32 C31 122.5(15) . .
C33 C32 H32 118.7 . .
C31 C32 H32 118.7 . .
C32 C33 C34 116.8(13) . .
C32 C33 C36 120.2(15) . .
C34 C33 C36 123.0(13) . .
C35 C34 C33 120.4(13) . .
C35 C34 H34 119.8 . .
C33 C34 H34 119.8 . .
C30 C35 C34 121.8(13) . .
C30 C35 H35 119.1 . .
C34 C35 H35 119.1 . .
C28 C36 C33 131.6(17) 2_764 .
C28 C36 H36 114.2 2_764 .
C33 C36 H36 114.2 . .

loop_
_geom_bond_atom_site_label_1
_geom_bond_atom_site_label_2
_geom_bond_distance
_geom_bond_site_symmetry_2
Cd1 N1 2.281(8) .
Cd1 O1 2.284(10) .
Cd1 N2 2.317(7) .
Cd1 O3 2.386(8) .
Cd1 O3 2.437(7) 7
Cd1 O4 2.470(8) .
Cd1 C21 2.756(14) .
N1 C18 1.288(19) .
N1 C19 1.402(17) .
N2 C5 1.280(15) .
N2 C1 1.344(16) .
O1 C21 1.234(17) .
O2 C21 1.242(16) .
O3 C29 1.252(13) 7
O3 Cd1 2.437(7) 7
O4 C29 1.241(14) .
C1 C2 1.415(18) .
C1 H1 0.9300 .
C2 C3 1.27(2) .
C2 H2 0.9300 .
C3 C4 1.44(2) .
C3 C6' 1.51(3) .
C3 C6 1.52(3) .
C4 C5 1.309(17) .
C4 H4 0.9300 .
C5 H5 0.9300 .
C6 C7 1.262(18) .
C6 H6 0.9300 .
C7 C8 1.57(3) 1_445
C7 H7 0.9300 .
C6' C7' 1.258(18) .
C6' H6' 0.9300 .
C7' C8 1.51(3) 1_445
C7' H7' 0.9300 .
C8 C13 1.36(3) .
C8 C9 1.39(3) .
C8 C7' 1.51(3) 1_665
C8 C7 1.57(3) 1_665
C9 C10 1.409(18) .
C9 H9 0.9300 .
C10 C11 1.29(2) .
C10 H10 0.9300 .
C11 C12 1.41(3) .
C11 C14 1.439(18) .
C12 C13 1.390(19) .
C12 H12 0.9300 .
C13 H13 0.9300 .
C14 C15 1.21(2) .
C14 H14 0.9300 .
C15 C16 1.56(2) .
C15 H15 0.9300 .
C16 C20 1.35(2) .
C16 C17 1.38(2) .
C17 C18 1.365(16) .
C17 H17 0.9300 .
C18 H18 0.9300 .
C19 C20 1.434(18) .
C19 H19 0.9300 .
C20 H20 0.9300 .
C21 C22 1.476(19) .
C22 C27 1.396(18) .
C22 C23 1.425(18) .
C23 C24 1.401(17) .
C23 H23 0.9300 .
C24 C25 1.349(18) .
C24 H24 0.9300 .
C25 C26 1.430(19) .
C25 C28 1.460(18) .
C26 C27 1.352(18) .
C26 H26 0.9300 .
C27 H27 0.9300 .
C28 C36 1.251(19) 2_765
C28 H28 0.9300 .
C29 O3 1.252(13) 7
C29 C30 1.514(15) .
C30 C35 1.374(17) .
C30 C31 1.379(19) .
C31 C32 1.402(18) .
C31 H31 0.9300 .
C32 C33 1.374(19) .
C32 H32 0.9300 .
C33 C34 1.41(2) .
C33 C36 1.452(19) .
C34 C35 1.389(17) .
C34 H34 0.9300 .
C35 H35 0.9300 .
C36 C28 1.251(19) 2_764
C36 H36 0.9300 .

loop_
_geom_torsion_atom_site_label_1
_geom_torsion_atom_site_label_2
_geom_torsion_atom_site_label_3
_geom_torsion_atom_site_label_4
_geom_torsion
_geom_torsion_site_symmetry_1
_geom_torsion_site_symmetry_2
_geom_torsion_site_symmetry_3
_geom_torsion_site_symmetry_4
O1 Cd1 N1 C18 -129.7(12) . . . .
N2 Cd1 N1 C18 -24(3) . . . .
O3 Cd1 N1 C18 17.7(12) . . . .
O3 Cd1 N1 C18 93.0(12) 7 . . .
O4 Cd1 N1 C18 146.2(12) . . . .
C21 Cd1 N1 C18 -103.2(12) . . . .
O1 Cd1 N1 C19 52.5(10) . . . .
N2 Cd1 N1 C19 158(2) . . . .
O3 Cd1 N1 C19 -160.1(9) . . . .
O3 Cd1 N1 C19 -84.8(9) 7 . . .
O4 Cd1 N1 C19 -31.6(10) . . . .
C21 Cd1 N1 C19 79.0(10) . . . .
N1 Cd1 N2 C5 -162(2) . . . .
O1 Cd1 N2 C5 -55.4(12) . . . .
O3 Cd1 N2 C5 156.3(12) . . . .
O3 Cd1 N2 C5 80.7(12) 7 . . .
O4 Cd1 N2 C5 27.8(12) . . . .
C21 Cd1 N2 C5 -81.3(12) . . . .
N1 Cd1 N2 C1 12(3) . . . .
O1 Cd1 N2 C1 118.6(11) . . . .
O3 Cd1 N2 C1 -29.6(11) . . . .
O3 Cd1 N2 C1 -105.2(11) 7 . . .
O4 Cd1 N2 C1 -158.1(11) . . . .
C21 Cd1 N2 C1 92.8(12) . . . .
N1 Cd1 O1 C21 98.4(9) . . . .
N2 Cd1 O1 C21 -74.3(9) . . . .
O3 Cd1 O1 C21 2.8(13) . . . .
O3 Cd1 O1 C21 -157.7(8) 7 . . .
O4 Cd1 O1 C21 -169.8(9) . . . .
N1 Cd1 O3 C29 -89(3) . . . 7
O1 Cd1 O3 C29 10(3) . . . 7
N2 Cd1 O3 C29 86(3) . . . 7
O3 Cd1 O3 C29 176(3) 7 . . 7
O4 Cd1 O3 C29 -180(3) . . . 7
C21 Cd1 O3 C29 11(3) . . . 7
N1 Cd1 O3 Cd1 96.5(4) . . . 7
O1 Cd1 O3 Cd1 -164.6(5) . . . 7
N2 Cd1 O3 Cd1 -88.5(3) . . . 7
O3 Cd1 O3 Cd1 1.6(4) 7 . . 7
O4 Cd1 O3 Cd1 6.0(5) . . . 7
C21 Cd1 O3 Cd1 -163.1(4) . . . 7
N1 Cd1 O4 C29 -97.3(8) . . . .
O1 Cd1 O4 C29 165.1(8) . . . .
N2 Cd1 O4 C29 81.4(8) . . . .
O3 Cd1 O4 C29 -9.8(9) . . . .
O3 Cd1 O4 C29 -4.5(7) 7 . . .
C21 Cd1 O4 C29 160.3(8) . . . .
C5 N2 C1 C2 3(2) . . . .
Cd1 N2 C1 C2 -171.9(11) . . . .
N2 C1 C2 C3 -5(3) . . . .
C1 C2 C3 C4 6(2) . . . .
C1 C2 C3 C6' -176.4(19) . . . .
C1 C2 C3 C6 -174(3) . . . .
C2 C3 C4 C5 -5(2) . . . .
C6' C3 C4 C5 178(2) . . . .
C6 C3 C4 C5 175(2) . . . .
C1 N2 C5 C4 -2(3) . . . .
Cd1 N2 C5 C4 172.1(15) . . . .
C3 C4 C5 N2 4(3) . . . .
C2 C3 C6 C7 -3(5) . . . .
C4 C3 C6 C7 177(3) . . . .
C6' C3 C6 C7 1(3) . . . .
C3 C6 C7 C8 174(2) . . . 1_445
C2 C3 C6' C7' 162(3) . . . .
C4 C3 C6' C7' -21(4) . . . .
C6 C3 C6' C7' -15(3) . . . .
C3 C6' C7' C8 176(2) . . . 1_445
C13 C8 C9 C10 0(3) . . . .
C7' C8 C9 C10 -178(2) 1_665 . . .
C7 C8 C9 C10 178.8(19) 1_665 . . .
C8 C9 C10 C11 1(3) . . . .
C9 C10 C11 C12 -3(3) . . . .
C9 C10 C11 C14 175.4(18) . . . .
C10 C11 C12 C13 4(3) . . . .
C14 C11 C12 C13 -174.5(17) . . . .
C9 C8 C13 C12 2(3) . . . .
C7' C8 C13 C12 -180(2) 1_665 . . .
C7 C8 C13 C12 -177(2) 1_665 . . .
C11 C12 C13 C8 -4(3) . . . .
C10 C11 C14 C15 17(4) . . . .
C12 C11 C14 C15 -164(2) . . . .
C11 C14 C15 C16 175.3(17) . . . .
C14 C15 C16 C20 22(3) . . . .
C14 C15 C16 C17 -159.8(19) . . . .
C20 C16 C17 C18 0(3) . . . .
C15 C16 C17 C18 -178.6(15) . . . .
C19 N1 C18 C17 -1(2) . . . .
Cd1 N1 C18 C17 -179.1(14) . . . .
C16 C17 C18 N1 2(3) . . . .
C18 N1 C19 C20 -1(2) . . . .
Cd1 N1 C19 C20 176.7(11) . . . .
C17 C16 C20 C19 -2(3) . . . .
C15 C16 C20 C19 176.0(15) . . . .
N1 C19 C20 C16 3(2) . . . .
Cd1 O1 C21 O2 -16.2(17) . . . .
Cd1 O1 C21 C22 157.4(10) . . . .
N1 Cd1 C21 O1 -86.0(9) . . . .
N2 Cd1 C21 O1 101.6(9) . . . .
O3 Cd1 C21 O1 -178.2(8) . . . .
O3 Cd1 C21 O1 45.4(15) 7 . . .
O4 Cd1 C21 O1 10.8(10) . . . .
N1 Cd1 C21 O2 80.2(8) . . . .
O1 Cd1 C21 O2 166.2(15) . . . .
N2 Cd1 C21 O2 -92.2(8) . . . .
O3 Cd1 C21 O2 -12.1(9) . . . .
O3 Cd1 C21 O2 -148.5(9) 7 . . .
O4 Cd1 C21 O2 177.0(8) . . . .
N1 Cd1 C21 C22 -160(3) . . . .
O1 Cd1 C21 C22 -74(3) . . . .
N2 Cd1 C21 C22 28(3) . . . .
O3 Cd1 C21 C22 108(3) . . . .
O3 Cd1 C21 C22 -29(4) 7 . . .
O4 Cd1 C21 C22 -63(3) . . . .
O1 C21 C22 C27 5(2) . . . .
O2 C21 C22 C27 179.1(13) . . . .
Cd1 C21 C22 C27 67(4) . . . .
O1 C21 C22 C23 -178.3(13) . . . .
O2 C21 C22 C23 -4(2) . . . .
Cd1 C21 C22 C23 -116(3) . . . .
C27 C22 C23 C24 1(2) . . . .
C21 C22 C23 C24 -176.2(13) . . . .
C22 C23 C24 C25 -1(2) . . . .
C23 C24 C25 C26 2(2) . . . .
C23 C24 C25 C28 172.2(14) . . . .
C24 C25 C26 C27 -3(2) . . . .
C28 C25 C26 C27 -173.0(14) . . . .
C25 C26 C27 C22 3(2) . . . .
C23 C22 C27 C26 -2(2) . . . .
C21 C22 C27 C26 175.3(14) . . . .
C24 C25 C28 C36 -172.8(16) . . . 2_765
C26 C25 C28 C36 -3(3) . . . 2_765
Cd1 O4 C29 O3 8.3(12) . . . 7
Cd1 O4 C29 C30 -168.1(9) . . . .
O4 C29 C30 C35 -8.1(19) . . . .
O3 C29 C30 C35 175.3(11) 7 . . .
O4 C29 C30 C31 166.6(12) . . . .
O3 C29 C30 C31 -10.0(18) 7 . . .
C35 C30 C31 C32 4(2) . . . .
C29 C30 C31 C32 -171.0(12) . . . .
C30 C31 C32 C33 -4(2) . . . .
C31 C32 C33 C34 0(2) . . . .
C31 C32 C33 C36 178.3(15) . . . .
C32 C33 C34 C35 4(2) . . . .
C36 C33 C34 C35 -174.8(15) . . . .
C31 C30 C35 C34 -1(2) . . . .
C29 C30 C35 C34 174.2(13) . . . .
C33 C34 C35 C30 -3(2) . . . .
C32 C33 C36 C28 -175.1(18) . . . 2_764
C34 C33 C36 C28 4(3) . . . 2_764
